data_7250468
loop_
_publ_author_name
'Groenewaldt, Jaime-lee'
'Barton, Benita'
'Hosten, Eric C.'

_publ_section_title
;
 The selectivity behaviour of 9,9&#x2032;-bifluorenyl-9,9&#x2032;-diol as
 a host compound for highly efficient separations of mixed pyridines
;
_journal_issue 24
_journal_name_full CrystEngComm
_journal_page_first 4176
_journal_page_last 4188
_journal_paper_doi 10.1039/D5CE00432B
_journal_volume 27
_journal_year 2025
_chemical_absolute_configuration unk
_chemical_formula_moiety 'C26 H18 O2, C6 H7 N'
_chemical_formula_sum 'C32 H25 N O2'
_chemical_formula_weight 455.53
_chemical_name_systematic 9,9'-bifluorenyl-9,9'-diol
_chemical_temperature_decomposition 353.65
_space_group_crystal_system orthorhombic
_space_group_IT_number 19
_space_group_name_Hall 'P 2ac 2ab'
_space_group_name_H-M_alt 'P 21 21 21'
_atom_sites_solution_hydrogens geom
_atom_sites_solution_primary dual
_atom_sites_solution_secondary difmap
_audit_creation_method SHELXL-2019/3
_audit_update_record
;
2025-04-22 deposited with the CCDC.	2025-05-28 downloaded from the CCDC.
;
_cell_angle_alpha 90
_cell_angle_beta 90
_cell_angle_gamma 90
_cell_formula_units_Z 4
_cell_length_a 10.4369(5)
_cell_length_b 10.7155(4)
_cell_length_c 21.6126(9)
_cell_measurement_reflns_used 9451
_cell_measurement_temperature 200(2)
_cell_measurement_theta_max 27.45
_cell_measurement_theta_min 2.17
_cell_volume 2417.08(18)
_computing_cell_refinement 'SAINT V8.40B (Bruker AXS LLC, 2019)'
_computing_data_collection 'Bruker Instrument Service V6.2.16'
_computing_data_reduction 'SAINT V8.40B (Bruker AXS LLC, 2019)'
_computing_molecular_graphics 'Ortep-3 for Windows V2023.1 (Farrugia, 2012)'
_computing_publication_material 'PLATON (Spek, 2009) and MERCURY (Macrae, 2008)'
_computing_structure_refinement 'SHELXL-2019/3 (Sheldrick, 2015b) and ShelXle (H\"ubschle, 2011)'
_computing_structure_solution 'SHELXT-2019/3 (Sheldrick, 2015a)'
_diffrn_ambient_temperature 200(2)
_diffrn_detector 'Bruker PHOTON II 7 CCD detector'
_diffrn_detector_area_resol_mean 7.3910
_diffrn_measured_fraction_theta_full 0.998
_diffrn_measured_fraction_theta_max 0.997
_diffrn_measurement_device 'four-circle KAPPA diffractometer'
_diffrn_measurement_device_type 'Bruker D8 QUEST'
_diffrn_measurement_method '\f and \w scans'
_diffrn_radiation_monochromator graphite
_diffrn_radiation_type MoK\a
_diffrn_radiation_wavelength 0.71073
_diffrn_reflns_av_R_equivalents 0.0519
_diffrn_reflns_av_unetI/netI 0.0227
_diffrn_reflns_Laue_measured_fraction_full 0.998
_diffrn_reflns_Laue_measured_fraction_max 0.997
_diffrn_reflns_limit_h_max 13
_diffrn_reflns_limit_h_min -13
_diffrn_reflns_limit_k_max 13
_diffrn_reflns_limit_k_min -13
_diffrn_reflns_limit_l_max 28
_diffrn_reflns_limit_l_min -28
_diffrn_reflns_number 74747
_diffrn_reflns_point_group_measured_fraction_full 0.998
_diffrn_reflns_point_group_measured_fraction_max 0.998
_diffrn_reflns_theta_full 25.242
_diffrn_reflns_theta_max 27.492
_diffrn_reflns_theta_min 2.121
_diffrn_source 'sealed x-ray tube'
_diffrn_source_current 1.4
_diffrn_source_power 70
_diffrn_source_voltage 50
_exptl_absorpt_coefficient_mu 0.077
_exptl_absorpt_correction_T_max 0.7456
_exptl_absorpt_correction_T_min 0.7113
_exptl_absorpt_correction_type multi-scan
_exptl_absorpt_process_details 'SADABS V2016/2 (Krause, 2015)'
_exptl_crystal_colour colourless
_exptl_crystal_density_diffrn 1.252
_exptl_crystal_density_method 'not measured'
_exptl_crystal_description block
_exptl_crystal_F_000 960
_exptl_crystal_size_max 0.399
_exptl_crystal_size_mid 0.311
_exptl_crystal_size_min 0.257
_refine_diff_density_max 0.190
_refine_diff_density_min -0.162
_refine_diff_density_rms 0.040
_refine_ls_abs_structure_details
;
 Flack x determined using 2203 quotients [(I+)-(I-)]/[(I+)+(I-)]
 (Parsons, Flack and Wagner, Acta Cryst. B69 (2013) 249-259).
;
_refine_ls_abs_structure_Flack -0.03(16)
_refine_ls_extinction_coef 0.0055(15)
_refine_ls_extinction_expression Fc^*^=kFc[1+0.001xFc^2^\l^3^/sin(2\q)]^-1/4^
_refine_ls_extinction_method 'SHELXL-2019/2 (Sheldrick 2019)'
_refine_ls_goodness_of_fit_ref 1.063
_refine_ls_hydrogen_treatment mixed
_refine_ls_matrix_type full
_refine_ls_number_parameters 322
_refine_ls_number_reflns 5532
_refine_ls_number_restraints 0
_refine_ls_restrained_S_all 1.063
_refine_ls_R_factor_all 0.0331
_refine_ls_R_factor_gt 0.0310
_refine_ls_shift/su_max 0.000
_refine_ls_shift/su_mean 0.000
_refine_ls_structure_factor_coef Fsqd
_refine_ls_weighting_details 'w=1/[\s^2^(Fo^2^)+(0.0466P)^2^+0.2608P] where P=(Fo^2^+2Fc^2^)/3'
_refine_ls_weighting_scheme calc
_refine_ls_wR_factor_gt 0.0818
_refine_ls_wR_factor_ref 0.0835
_reflns_Friedel_coverage 0.770
_reflns_Friedel_fraction_full 0.999
_reflns_Friedel_fraction_max 0.998
_reflns_number_gt 5265
_reflns_number_total 5532
_reflns_threshold_expression 'I > 2\s(I)'
_cod_data_source_file d5ce00432b2.cif
_cod_data_source_block bq124
_cod_depositor_comments 'Adding full bibliography for 7250467--7250469.cif.'
_cod_database_code 7250468
_shelx_shelxl_version_number 2019/3
_shelx_space_group_comment
;
The symmetry employed for this shelxl refinement is uniquely defined
by the following loop, which should always be used as a source of
symmetry information in preference to the above space-group names.
They are only intended as comments.
;
_shelx_estimated_absorpt_t_min 0.970
_shelx_estimated_absorpt_t_max 0.980
_exptl_absorpt_special_details 'Additional spherical absorption correction applied with mu*r =  0.20'

loop_
_space_group_symop_operation_xyz
'x, y, z'
'-x+1/2, -y, z+1/2'
'-x, y+1/2, -z+1/2'
'x+1/2, -y+1/2, -z'

loop_
_atom_site_label
_atom_site_type_symbol
_atom_site_fract_x
_atom_site_fract_y
_atom_site_fract_z
_atom_site_U_iso_or_equiv
_atom_site_adp_type
_atom_site_occupancy
_atom_site_site_symmetry_order
_atom_site_calc_flag
_atom_site_refinement_flags_posn
_atom_site_refinement_flags_adp
_atom_site_refinement_flags_occupancy
_atom_site_disorder_assembly
_atom_site_disorder_group
O1 O 0.32073(13) 0.40393(11) 0.14877(6) 0.0401(3) Uani 1 1 d . . . . .
H1 H 0.310777 0.384400 0.186104 0.070(8) Uiso 1 1 calc R . . . .
O2 O 0.23702(12) 0.54263(11) 0.24395(5) 0.0348(3) Uani 1 1 d . . . . .
H2 H 0.261024 0.580641 0.275902 0.072(8) Uiso 1 1 calc R . . . .
N5 N 0.31214(15) 0.65001(14) 0.35176(7) 0.0408(3) Uani 1 1 d . . . . .
C1 C 0.25246(15) 0.51596(14) 0.13609(7) 0.0314(3) Uani 1 1 d . . . . .
C2 C 0.27680(14) 0.60977(14) 0.19074(7) 0.0288(3) Uani 1 1 d . . . . .
C11 C 0.29139(16) 0.56952(14) 0.07366(7) 0.0329(3) Uani 1 1 d . . . . .
C12 C 0.18252(17) 0.59024(15) 0.03709(8) 0.0359(3) Uani 1 1 d . . . . .
C13 C 0.1938(2) 0.64315(17) -0.02141(8) 0.0438(4) Uani 1 1 d . . . . .
H13 H 0.119986 0.659466 -0.045861 0.053 Uiso 1 1 calc R U . . .
C14 C 0.3153(2) 0.67151(18) -0.04318(8) 0.0485(5) Uani 1 1 d . . . . .
H14 H 0.324654 0.708973 -0.082764 0.058 Uiso 1 1 calc R U . . .
C15 C 0.4229(2) 0.64623(18) -0.00831(8) 0.0454(4) Uani 1 1 d . . . . .
H15 H 0.505296 0.663445 -0.024925 0.055 Uiso 1 1 calc R U . . .
C16 C 0.41261(18) 0.59572(16) 0.05107(7) 0.0381(4) Uani 1 1 d . . . . .
H16 H 0.486767 0.579770 0.075295 0.046 Uiso 1 1 calc R U . . .
C21 C 0.10962(16) 0.49344(15) 0.12662(8) 0.0352(3) Uani 1 1 d . . . . .
C22 C 0.07000(17) 0.54133(15) 0.06984(8) 0.0372(4) Uani 1 1 d . . . . .
C23 C -0.05748(19) 0.53227(19) 0.05177(10) 0.0506(5) Uani 1 1 d . . . . .
H23 H -0.085006 0.563939 0.012920 0.061 Uiso 1 1 calc R U . . .
C24 C -0.1435(2) 0.4758(2) 0.09189(12) 0.0583(6) Uani 1 1 d . . . . .
H24 H -0.231447 0.471521 0.080854 0.070 Uiso 1 1 calc R U . . .
C25 C -0.10369(19) 0.4257(2) 0.14771(11) 0.0547(5) Uani 1 1 d . . . . .
H25 H -0.164014 0.385312 0.173849 0.066 Uiso 1 1 calc R U . . .
C26 C 0.02366(19) 0.43386(17) 0.16577(9) 0.0451(4) Uani 1 1 d . . . . .
H26 H 0.051367 0.399506 0.204015 0.054 Uiso 1 1 calc R U . . .
C31 C 0.41736(15) 0.65026(15) 0.19370(6) 0.0306(3) Uani 1 1 d . . . . .
C32 C 0.42804(15) 0.77743(15) 0.18091(7) 0.0319(3) Uani 1 1 d . . . . .
C33 C 0.54728(17) 0.83546(18) 0.18082(8) 0.0411(4) Uani 1 1 d . . . . .
H33 H 0.554730 0.921774 0.171440 0.049 Uiso 1 1 calc R U . . .
C34 C 0.65474(17) 0.7653(2) 0.19461(9) 0.0467(4) Uani 1 1 d . . . . .
H34 H 0.736635 0.804038 0.194980 0.056 Uiso 1 1 calc R U . . .
C35 C 0.64426(17) 0.6389(2) 0.20793(8) 0.0447(4) Uani 1 1 d . . . . .
H35 H 0.718958 0.592094 0.217572 0.054 Uiso 1 1 calc R U . . .
C36 C 0.52508(16) 0.57999(18) 0.20727(8) 0.0388(4) Uani 1 1 d . . . . .
H36 H 0.517964 0.493359 0.215959 0.047 Uiso 1 1 calc R U . . .
C41 C 0.20913(14) 0.73460(14) 0.18137(7) 0.0299(3) Uani 1 1 d . . . . .
C42 C 0.29889(16) 0.82981(14) 0.17287(7) 0.0320(3) Uani 1 1 d . . . . .
C43 C 0.26038(18) 0.95201(16) 0.16279(8) 0.0410(4) Uani 1 1 d . . . . .
H43 H 0.321719 1.015934 0.155713 0.049 Uiso 1 1 calc R U . . .
C44 C 0.1301(2) 0.97893(18) 0.16326(8) 0.0452(4) Uani 1 1 d . . . . .
H44 H 0.101942 1.062134 0.156515 0.054 Uiso 1 1 calc R U . . .
C45 C 0.04108(17) 0.88537(18) 0.17349(8) 0.0411(4) Uani 1 1 d . . . . .
H45 H -0.047516 0.905603 0.174501 0.049 Uiso 1 1 calc R U . . .
C46 C 0.07930(16) 0.76195(16) 0.18234(7) 0.0353(3) Uani 1 1 d . . . . .
H46 H 0.017720 0.698005 0.188887 0.042 Uiso 1 1 calc R U . . .
C51 C 0.36066(17) 0.74541(16) 0.47033(8) 0.0363(3) Uani 1 1 d . . . . .
C52 C 0.25259(17) 0.67524(16) 0.45786(8) 0.0385(4) Uani 1 1 d . . . . .
H52 H 0.192678 0.657940 0.489824 0.046 Uiso 1 1 calc R U . . .
C53 C 0.23198(18) 0.63037(16) 0.39882(8) 0.0407(4) Uani 1 1 d . . . . .
H53 H 0.156657 0.582958 0.391312 0.049 Uiso 1 1 calc R U . . .
C54 C 0.41646(18) 0.71776(19) 0.36388(8) 0.0438(4) Uani 1 1 d . . . . .
H54 H 0.474997 0.733051 0.331085 0.053 Uiso 1 1 calc R U . . .
C55 C 0.44401(18) 0.76681(18) 0.42132(9) 0.0428(4) Uani 1 1 d . . . . .
H55 H 0.519447 0.814903 0.427367 0.051 Uiso 1 1 calc R U . . .
C56 C 0.3853(2) 0.7981(2) 0.53353(9) 0.0547(5) Uani 1 1 d . . . . .
H56A H 0.306792 0.793006 0.558297 0.082 Uiso 1 1 calc R U . . .
H56B H 0.411787 0.885468 0.529827 0.082 Uiso 1 1 calc R U . . .
H56C H 0.453353 0.750068 0.553772 0.082 Uiso 1 1 calc R U . . .

loop_
_atom_site_aniso_label
_atom_site_aniso_U_11
_atom_site_aniso_U_22
_atom_site_aniso_U_33
_atom_site_aniso_U_23
_atom_site_aniso_U_13
_atom_site_aniso_U_12
O1 0.0521(7) 0.0313(6) 0.0371(6) -0.0013(5) 0.0101(5) 0.0037(5)
O2 0.0432(6) 0.0360(6) 0.0253(5) 0.0006(4) 0.0056(5) -0.0047(5)
N5 0.0492(8) 0.0391(7) 0.0342(7) -0.0026(6) -0.0005(6) 0.0010(7)
C1 0.0366(7) 0.0292(7) 0.0283(7) -0.0049(5) 0.0066(6) -0.0026(6)
C2 0.0308(7) 0.0311(7) 0.0244(7) -0.0019(5) 0.0045(5) -0.0025(6)
C11 0.0409(8) 0.0304(7) 0.0274(7) -0.0068(6) 0.0060(6) -0.0040(6)
C12 0.0439(9) 0.0326(7) 0.0313(7) -0.0081(6) 0.0020(7) -0.0003(7)
C13 0.0589(11) 0.0410(9) 0.0314(8) -0.0040(7) -0.0033(8) 0.0025(9)
C14 0.0731(13) 0.0439(9) 0.0286(8) 0.0002(7) 0.0073(8) -0.0053(9)
C15 0.0568(11) 0.0451(9) 0.0343(8) -0.0061(7) 0.0149(8) -0.0137(9)
C16 0.0435(9) 0.0396(8) 0.0312(8) -0.0070(6) 0.0077(7) -0.0064(7)
C21 0.0382(8) 0.0316(8) 0.0358(8) -0.0116(6) 0.0075(6) -0.0064(6)
C22 0.0406(8) 0.0319(8) 0.0393(8) -0.0124(6) 0.0024(7) -0.0027(7)
C23 0.0451(10) 0.0447(10) 0.0619(12) -0.0174(9) -0.0079(9) 0.0001(8)
C24 0.0382(9) 0.0503(11) 0.0865(17) -0.0260(11) 0.0043(10) -0.0104(9)
C25 0.0468(10) 0.0463(10) 0.0710(14) -0.0200(10) 0.0185(10) -0.0183(8)
C26 0.0501(10) 0.0401(9) 0.0450(10) -0.0122(7) 0.0145(8) -0.0141(8)
C31 0.0326(7) 0.0369(8) 0.0224(6) -0.0039(5) 0.0029(6) -0.0025(6)
C32 0.0349(7) 0.0374(8) 0.0234(7) -0.0033(6) 0.0032(6) -0.0047(6)
C33 0.0413(9) 0.0454(9) 0.0367(8) -0.0052(7) 0.0066(7) -0.0111(7)
C34 0.0328(8) 0.0653(12) 0.0421(10) -0.0104(8) 0.0067(7) -0.0093(8)
C35 0.0322(8) 0.0652(12) 0.0367(9) -0.0045(8) 0.0032(7) 0.0068(8)
C36 0.0389(8) 0.0450(9) 0.0325(8) 0.0001(7) 0.0035(6) 0.0047(7)
C41 0.0346(7) 0.0324(7) 0.0227(6) -0.0046(5) 0.0001(6) -0.0002(6)
C42 0.0376(8) 0.0344(7) 0.0239(7) -0.0015(6) 0.0002(6) -0.0030(6)
C43 0.0505(10) 0.0335(8) 0.0390(9) 0.0018(6) -0.0017(8) -0.0043(7)
C44 0.0595(11) 0.0373(8) 0.0388(9) 0.0022(7) -0.0075(8) 0.0095(8)
C45 0.0386(8) 0.0498(10) 0.0348(9) -0.0047(7) -0.0052(7) 0.0091(7)
C46 0.0343(7) 0.0407(8) 0.0307(7) -0.0070(6) 0.0004(6) 0.0000(7)
C51 0.0430(9) 0.0343(8) 0.0315(8) 0.0018(6) -0.0010(6) 0.0023(7)
C52 0.0421(9) 0.0395(8) 0.0341(8) 0.0054(6) 0.0058(7) -0.0015(7)
C53 0.0442(9) 0.0375(8) 0.0403(9) 0.0026(7) -0.0035(7) -0.0069(7)
C54 0.0453(9) 0.0506(10) 0.0355(9) -0.0002(7) 0.0087(7) -0.0029(8)
C55 0.0397(9) 0.0491(10) 0.0396(9) 0.0006(7) 0.0011(7) -0.0077(8)
C56 0.0704(13) 0.0597(12) 0.0340(9) -0.0049(8) -0.0014(9) -0.0115(11)

loop_
_atom_type_symbol
_atom_type_description
_atom_type_scat_dispersion_real
_atom_type_scat_dispersion_imag
_atom_type_scat_source
C C 0.0033 0.0016 'International Tables Vol C Tables 4.2.6.8 and 6.1.1.4'
H H 0.0000 0.0000 'International Tables Vol C Tables 4.2.6.8 and 6.1.1.4'
N N 0.0061 0.0033 'International Tables Vol C Tables 4.2.6.8 and 6.1.1.4'
O O 0.0106 0.0060 'International Tables Vol C Tables 4.2.6.8 and 6.1.1.4'

loop_
_exptl_crystal_face_index_h
_exptl_crystal_face_index_k
_exptl_crystal_face_index_l
_exptl_crystal_face_perp_dist
-4.00 3.00 1.00 0.0880
-4.00 -1.00 0.00 0.1710
-3.00 -1.00 3.00 0.1590
-3.00 2.00 -4.00 0.0990
-1.00 -1.00 -4.00 0.2140
-1.00 -2.00 2.00 0.1540
-1.00 3.00 -1.00 0.0990
-1.00 1.00 -1.00 0.0710
-1.00 1.00 -4.00 0.1040
-1.00 -4.00 1.00 0.1770
-1.00 0.00 3.00 0.1500
-1.00 3.00 4.00 0.1000
0.00 -1.00 2.00 0.1140
0.00 -1.00 -4.00 0.2180
0.00 2.00 1.00 0.1150
0.00 -2.00 1.00 0.1490
0.00 -1.00 4.00 0.1230
1.00 1.00 0.00 0.1470
1.00 0.00 -3.00 0.1550
1.00 -3.00 2.00 0.1220
1.00 3.00 4.00 0.1260
2.00 1.00 -2.00 0.1410
3.00 -1.00 -3.00 0.1210
4.00 -1.00 -3.00 0.1270
4.00 -4.00 -1.00 0.1420
4.00 0.00 3.00 0.1940

loop_
_geom_angle_atom_site_label_1
_geom_angle_atom_site_label_2
_geom_angle_atom_site_label_3
_geom_angle
_geom_angle_site_symmetry_1
_geom_angle_site_symmetry_3
_geom_angle_publ_flag
C1 O1 H1 109.5 . . ?
C2 O2 H2 109.5 . . ?
C53 N5 C54 116.61(15) . . ?
O1 C1 C11 110.82(12) . . ?
O1 C1 C21 112.47(13) . . ?
C11 C1 C21 101.64(13) . . ?
O1 C1 C2 108.30(12) . . ?
C11 C1 C2 112.45(12) . . ?
C21 C1 C2 111.12(12) . . ?
O2 C2 C41 114.62(12) . . ?
O2 C2 C31 112.96(12) . . ?
C41 C2 C31 101.57(12) . . ?
O2 C2 C1 103.74(11) . . ?
C41 C2 C1 112.71(12) . . ?
C31 C2 C1 111.57(12) . . ?
C16 C11 C12 120.63(15) . . ?
C16 C11 C1 129.28(16) . . ?
C12 C11 C1 110.08(14) . . ?
C13 C12 C11 120.59(17) . . ?
C13 C12 C22 130.65(17) . . ?
C11 C12 C22 108.66(15) . . ?
C14 C13 C12 118.35(18) . . ?
C14 C13 H13 120.8 . . ?
C12 C13 H13 120.8 . . ?
C15 C14 C13 121.09(16) . . ?
C15 C14 H14 119.5 . . ?
C13 C14 H14 119.5 . . ?
C14 C15 C16 121.03(17) . . ?
C14 C15 H15 119.5 . . ?
C16 C15 H15 119.5 . . ?
C11 C16 C15 118.21(17) . . ?
C11 C16 H16 120.9 . . ?
C15 C16 H16 120.9 . . ?
C26 C21 C22 120.96(17) . . ?
C26 C21 C1 128.53(17) . . ?
C22 C21 C1 110.51(14) . . ?
C23 C22 C21 120.39(17) . . ?
C23 C22 C12 130.93(18) . . ?
C21 C22 C12 108.60(15) . . ?
C24 C23 C22 118.3(2) . . ?
C24 C23 H23 120.9 . . ?
C22 C23 H23 120.9 . . ?
C25 C24 C23 121.4(2) . . ?
C25 C24 H24 119.3 . . ?
C23 C24 H24 119.3 . . ?
C24 C25 C26 120.50(19) . . ?
C24 C25 H25 119.8 . . ?
C26 C25 H25 119.8 . . ?
C25 C26 C21 118.5(2) . . ?
C25 C26 H26 120.8 . . ?
C21 C26 H26 120.8 . . ?
C36 C31 C32 120.56(15) . . ?
C36 C31 C2 129.25(15) . . ?
C32 C31 C2 110.19(14) . . ?
C33 C32 C31 120.56(16) . . ?
C33 C32 C42 130.49(15) . . ?
C31 C32 C42 108.85(13) . . ?
C34 C33 C32 118.85(17) . . ?
C34 C33 H33 120.6 . . ?
C32 C33 H33 120.6 . . ?
C33 C34 C35 120.71(17) . . ?
C33 C34 H34 119.6 . . ?
C35 C34 H34 119.6 . . ?
C34 C35 C36 120.61(18) . . ?
C34 C35 H35 119.7 . . ?
C36 C35 H35 119.7 . . ?
C31 C36 C35 118.70(17) . . ?
C31 C36 H36 120.6 . . ?
C35 C36 H36 120.6 . . ?
C46 C41 C42 120.19(15) . . ?
C46 C41 C2 129.46(14) . . ?
C42 C41 C2 110.31(13) . . ?
C43 C42 C41 121.05(16) . . ?
C43 C42 C32 130.13(15) . . ?
C41 C42 C32 108.68(14) . . ?
C42 C43 C44 118.57(16) . . ?
C42 C43 H43 120.7 . . ?
C44 C43 H43 120.7 . . ?
C45 C44 C43 120.48(16) . . ?
C45 C44 H44 119.8 . . ?
C43 C44 H44 119.8 . . ?
C44 C45 C46 121.11(17) . . ?
C44 C45 H45 119.4 . . ?
C46 C45 H45 119.4 . . ?
C41 C46 C45 118.54(16) . . ?
C41 C46 H46 120.7 . . ?
C45 C46 H46 120.7 . . ?
C52 C51 C55 116.87(16) . . ?
C52 C51 C56 121.46(16) . . ?
C55 C51 C56 121.65(17) . . ?
C53 C52 C51 119.80(16) . . ?
C53 C52 H52 120.1 . . ?
C51 C52 H52 120.1 . . ?
N5 C53 C52 123.52(17) . . ?
N5 C53 H53 118.2 . . ?
C52 C53 H53 118.2 . . ?
N5 C54 C55 123.66(16) . . ?
N5 C54 H54 118.2 . . ?
C55 C54 H54 118.2 . . ?
C54 C55 C51 119.53(17) . . ?
C54 C55 H55 120.2 . . ?
C51 C55 H55 120.2 . . ?
C51 C56 H56A 109.5 . . ?
C51 C56 H56B 109.5 . . ?
H56A C56 H56B 109.5 . . ?
C51 C56 H56C 109.5 . . ?
H56A C56 H56C 109.5 . . ?
H56B C56 H56C 109.5 . . ?

loop_
_geom_bond_atom_site_label_1
_geom_bond_atom_site_label_2
_geom_bond_distance
_geom_bond_site_symmetry_2
_geom_bond_publ_flag
O1 C1 1.423(2) . ?
O1 H1 0.8400 . ?
O2 C2 1.4187(18) . ?
O2 H2 0.8400 . ?
N5 C53 1.334(2) . ?
N5 C54 1.335(3) . ?
C1 C11 1.522(2) . ?
C1 C21 1.524(2) . ?
C1 C2 1.5715(19) . ?
C2 C41 1.526(2) . ?
C2 C31 1.531(2) . ?
C11 C16 1.385(2) . ?
C11 C12 1.402(2) . ?
C12 C13 1.391(2) . ?
C12 C22 1.468(2) . ?
C13 C14 1.387(3) . ?
C13 H13 0.9500 . ?
C14 C15 1.379(3) . ?
C14 H14 0.9500 . ?
C15 C16 1.397(2) . ?
C15 H15 0.9500 . ?
C16 H16 0.9500 . ?
C21 C26 1.389(2) . ?
C21 C22 1.393(3) . ?
C22 C23 1.390(3) . ?
C23 C24 1.387(3) . ?
C23 H23 0.9500 . ?
C24 C25 1.384(4) . ?
C24 H24 0.9500 . ?
C25 C26 1.388(3) . ?
C25 H25 0.9500 . ?
C26 H26 0.9500 . ?
C31 C36 1.385(2) . ?
C31 C32 1.395(2) . ?
C32 C33 1.391(2) . ?
C32 C42 1.470(2) . ?
C33 C34 1.382(3) . ?
C33 H33 0.9500 . ?
C34 C35 1.390(3) . ?
C34 H34 0.9500 . ?
C35 C36 1.395(3) . ?
C35 H35 0.9500 . ?
C36 H36 0.9500 . ?
C41 C46 1.387(2) . ?
C41 C42 1.397(2) . ?
C42 C43 1.387(2) . ?
C43 C44 1.390(3) . ?
C43 H43 0.9500 . ?
C44 C45 1.385(3) . ?
C44 H44 0.9500 . ?
C45 C46 1.395(3) . ?
C45 H45 0.9500 . ?
C46 H46 0.9500 . ?
C51 C52 1.382(3) . ?
C51 C55 1.390(2) . ?
C51 C56 1.500(2) . ?
C52 C53 1.380(2) . ?
C52 H52 0.9500 . ?
C53 H53 0.9500 . ?
C54 C55 1.378(3) . ?
C54 H54 0.9500 . ?
C55 H55 0.9500 . ?
C56 H56A 0.9800 . ?
C56 H56B 0.9800 . ?
C56 H56C 0.9800 . ?

loop_
_geom_hbond_atom_site_label_D
_geom_hbond_atom_site_label_H
_geom_hbond_atom_site_label_A
_geom_hbond_distance_DH
_geom_hbond_distance_HA
_geom_hbond_distance_DA
_geom_hbond_angle_DHA
_geom_hbond_site_symmetry_A
_geom_hbond_publ_flag
O1 H1 O2 0.84 2.24 2.6839(16) 113 . yes
O2 H2 N5 0.84 1.88 2.7145(18) 174 . yes
C55 H55 O1 0.95 2.53 3.238(2) 131 3_655 yes

loop_
_geom_torsion_atom_site_label_1
_geom_torsion_atom_site_label_2
_geom_torsion_atom_site_label_3
_geom_torsion_atom_site_label_4
_geom_torsion
_geom_torsion_site_symmetry_1
_geom_torsion_site_symmetry_2
_geom_torsion_site_symmetry_3
_geom_torsion_site_symmetry_4
_geom_torsion_publ_flag
O1 C1 C2 O2 -56.27(14) . . . . ?
C11 C1 C2 O2 -179.07(13) . . . . ?
C21 C1 C2 O2 67.74(16) . . . . ?
O1 C1 C2 C41 179.17(12) . . . . ?
C11 C1 C2 C41 56.37(17) . . . . ?
C21 C1 C2 C41 -56.82(16) . . . . ?
O1 C1 C2 C31 65.63(15) . . . . ?
C11 C1 C2 C31 -57.17(17) . . . . ?
C21 C1 C2 C31 -170.35(13) . . . . ?
O1 C1 C11 C16 -52.2(2) . . . . ?
C21 C1 C11 C16 -171.91(16) . . . . ?
C2 C1 C11 C16 69.2(2) . . . . ?
O1 C1 C11 C12 126.82(14) . . . . ?
C21 C1 C11 C12 7.10(16) . . . . ?
C2 C1 C11 C12 -111.80(15) . . . . ?
C16 C11 C12 C13 -3.2(2) . . . . ?
C1 C11 C12 C13 177.74(14) . . . . ?
C16 C11 C12 C22 173.65(14) . . . . ?
C1 C11 C12 C22 -5.46(17) . . . . ?
C11 C12 C13 C14 1.8(2) . . . . ?
C22 C12 C13 C14 -174.24(17) . . . . ?
C12 C13 C14 C15 1.0(3) . . . . ?
C13 C14 C15 C16 -2.5(3) . . . . ?
C12 C11 C16 C15 1.7(2) . . . . ?
C1 C11 C16 C15 -179.41(15) . . . . ?
C14 C15 C16 C11 1.1(3) . . . . ?
O1 C1 C21 C26 54.5(2) . . . . ?
C11 C1 C21 C26 173.04(16) . . . . ?
C2 C1 C21 C26 -67.1(2) . . . . ?
O1 C1 C21 C22 -124.91(14) . . . . ?
C11 C1 C21 C22 -6.36(16) . . . . ?
C2 C1 C21 C22 113.48(14) . . . . ?
C26 C21 C22 C23 1.2(2) . . . . ?
C1 C21 C22 C23 -179.36(15) . . . . ?
C26 C21 C22 C12 -175.96(14) . . . . ?
C1 C21 C22 C12 3.50(17) . . . . ?
C13 C12 C22 C23 0.9(3) . . . . ?
C11 C12 C22 C23 -175.51(17) . . . . ?
C13 C12 C22 C21 177.60(16) . . . . ?
C11 C12 C22 C21 1.23(18) . . . . ?
C21 C22 C23 C24 0.7(3) . . . . ?
C12 C22 C23 C24 177.09(17) . . . . ?
C22 C23 C24 C25 -2.2(3) . . . . ?
C23 C24 C25 C26 1.8(3) . . . . ?
C24 C25 C26 C21 0.0(3) . . . . ?
C22 C21 C26 C25 -1.5(2) . . . . ?
C1 C21 C26 C25 179.12(16) . . . . ?
O2 C2 C31 C36 50.2(2) . . . . ?
C41 C2 C31 C36 173.44(15) . . . . ?
C1 C2 C31 C36 -66.2(2) . . . . ?
O2 C2 C31 C32 -129.08(13) . . . . ?
C41 C2 C31 C32 -5.81(15) . . . . ?
C1 C2 C31 C32 114.51(14) . . . . ?
C36 C31 C32 C33 0.8(2) . . . . ?
C2 C31 C32 C33 -179.87(13) . . . . ?
C36 C31 C32 C42 -175.79(13) . . . . ?
C2 C31 C32 C42 3.53(16) . . . . ?
C31 C32 C33 C34 -1.0(2) . . . . ?
C42 C32 C33 C34 174.72(16) . . . . ?
C32 C33 C34 C35 0.4(3) . . . . ?
C33 C34 C35 C36 0.4(3) . . . . ?
C32 C31 C36 C35 0.0(2) . . . . ?
C2 C31 C36 C35 -179.13(15) . . . . ?
C34 C35 C36 C31 -0.6(3) . . . . ?
O2 C2 C41 C46 -49.5(2) . . . . ?
C31 C2 C41 C46 -171.63(15) . . . . ?
C1 C2 C41 C46 68.86(19) . . . . ?
O2 C2 C41 C42 128.31(13) . . . . ?
C31 C2 C41 C42 6.18(15) . . . . ?
C1 C2 C41 C42 -113.33(13) . . . . ?
C46 C41 C42 C43 -2.6(2) . . . . ?
C2 C41 C42 C43 179.34(14) . . . . ?
C46 C41 C42 C32 173.58(13) . . . . ?
C2 C41 C42 C32 -4.47(16) . . . . ?
C33 C32 C42 C43 0.2(3) . . . . ?
C31 C32 C42 C43 176.31(16) . . . . ?
C33 C32 C42 C41 -175.57(16) . . . . ?
C31 C32 C42 C41 0.58(17) . . . . ?
C41 C42 C43 C44 2.0(2) . . . . ?
C32 C42 C43 C44 -173.25(16) . . . . ?
C42 C43 C44 C45 -0.1(3) . . . . ?
C43 C44 C45 C46 -1.3(3) . . . . ?
C42 C41 C46 C45 1.2(2) . . . . ?
C2 C41 C46 C45 178.84(15) . . . . ?
C44 C45 C46 C41 0.7(3) . . . . ?
C55 C51 C52 C53 -0.1(3) . . . . ?
C56 C51 C52 C53 178.76(18) . . . . ?
C54 N5 C53 C52 -0.5(3) . . . . ?
C51 C52 C53 N5 0.5(3) . . . . ?
C53 N5 C54 C55 0.0(3) . . . . ?
N5 C54 C55 C51 0.4(3) . . . . ?
C52 C51 C55 C54 -0.4(3) . . . . ?
C56 C51 C55 C54 -179.18(19) . . . . ?
